data_4113894
loop_
_publ_author_name
'Cheng-Yong Su'
'Yue-Peng Cai'
'Chun-Long Chen'
'Mark D. Smith'
'Wolfgang Kaim'
'Hans-Conrad zur Loye'

_publ_section_title
;
 Ligand-Directed Molecular Architectures: Self-Assembly of Two-Dimensional
 Rectangular Metallacycles and Three-Dimensional Trigonal or Tetragonal
 Prisms
;
_journal_name_full 'Journal of the American Chemical Society'
_journal_page_first 8595
_journal_page_last 8613
_journal_paper_doi 10.1021/ja034267k
_journal_volume 125
_journal_year 2003
_chemical_formula_sum 'C54 H52 Ag2 F6 N8 O6 S2'
_chemical_formula_weight 1302.90
_chemical_name_systematic
; 
 ? 
;
_space_group_IT_number 2
_symmetry_cell_setting triclinic
_symmetry_space_group_name_Hall '-P 1'
_symmetry_space_group_name_H-M 'P -1'
_atom_sites_solution_hydrogens geom
_atom_sites_solution_primary direct
_atom_sites_solution_secondary difmap
_audit_creation_method SHELXL-97
_cell_angle_alpha 73.5910(10)
_cell_angle_beta 75.0770(10)
_cell_angle_gamma 74.3250(10)
_cell_formula_units_Z 1
_cell_length_a 9.1423(6)
_cell_length_b 11.4306(8)
_cell_length_c 15.1363(10)
_cell_measurement_temperature 293(2)
_cell_volume 1432.53(17)
_computing_structure_refinement 'SHELXL-97 (Sheldrick, 1997)'
_computing_structure_solution 'SHELXS-97 (Sheldrick, 1990)'
_diffrn_ambient_temperature 293(2)
_diffrn_measured_fraction_theta_full 0.937
_diffrn_measured_fraction_theta_max 0.937
_diffrn_measurement_device_type CCD
_diffrn_radiation_monochromator graphite
_diffrn_radiation_source 'fine-focus sealed tube'
_diffrn_radiation_type MoK\a
_diffrn_radiation_wavelength 0.71073
_diffrn_reflns_av_R_equivalents 0.0144
_diffrn_reflns_av_sigmaI/netI 0.0342
_diffrn_reflns_limit_h_max 12
_diffrn_reflns_limit_h_min -12
_diffrn_reflns_limit_k_max 7
_diffrn_reflns_limit_k_min -16
_diffrn_reflns_limit_l_max 21
_diffrn_reflns_limit_l_min -20
_diffrn_reflns_number 10217
_diffrn_reflns_theta_full 30.04
_diffrn_reflns_theta_max 30.04
_diffrn_reflns_theta_min 4.03
_exptl_absorpt_coefficient_mu 0.831
_exptl_absorpt_correction_T_max 0.100
_exptl_absorpt_correction_T_min 0.635
_exptl_absorpt_correction_type SADABS
_exptl_crystal_colour Block
_exptl_crystal_density_diffrn 1.510
_exptl_crystal_description Colorless
_exptl_crystal_F_000 660
_exptl_crystal_size_max 0.30
_exptl_crystal_size_mid 0.14
_exptl_crystal_size_min 0.10
_refine_diff_density_max 0.944
_refine_diff_density_min -0.868
_refine_diff_density_rms 0.098
_refine_ls_extinction_method none
_refine_ls_goodness_of_fit_ref 1.013
_refine_ls_hydrogen_treatment mixed
_refine_ls_matrix_type full
_refine_ls_number_parameters 365
_refine_ls_number_reflns 7860
_refine_ls_number_restraints 22
_refine_ls_restrained_S_all 1.037
_refine_ls_R_factor_all 0.0760
_refine_ls_R_factor_gt 0.0544
_refine_ls_shift/su_max 0.002
_refine_ls_shift/su_mean 0.000
_refine_ls_structure_factor_coef Fsqd
_refine_ls_weighting_details 'calc w=1/[\s^2^(Fo^2^)+(0.1140P)^2^+0.0000P] where P=(Fo^2^+2Fc^2^)/3'
_refine_ls_weighting_scheme calc
_refine_ls_wR_factor_gt 0.1644
_refine_ls_wR_factor_ref 0.1776
_reflns_number_gt 5317
_reflns_number_total 7860
_reflns_threshold_expression >2sigma(I)
_cod_data_source_file ja034267ksi20030121_054932_03.cif
_cod_data_source_block 3
_cod_database_code 4113894

loop_
_symmetry_equiv_pos_as_xyz
'x, y, z'
'-x, -y, -z'

loop_
_atom_site_label
_atom_site_type_symbol
_atom_site_fract_x
_atom_site_fract_y
_atom_site_fract_z
_atom_site_U_iso_or_equiv
_atom_site_adp_type
_atom_site_occupancy
_atom_site_symmetry_multiplicity
_atom_site_calc_flag
_atom_site_refinement_flags
_atom_site_disorder_assembly
_atom_site_disorder_group
Ag1 Ag 0.86119(3) -0.23588(3) 0.579554(18) 0.06121(15) Uani 1 1 d . . .
N1 N 0.8000(4) -0.2037(3) 0.7159(2) 0.0550(8) Uani 1 1 d . . .
N2 N 0.6677(3) -0.1416(3) 0.8453(2) 0.0482(7) Uani 1 1 d . . .
N3 N 0.9634(3) -0.2901(3) 0.4519(2) 0.0505(7) Uani 1 1 d . . .
N4 N 0.9819(3) -0.3234(3) 0.31160(19) 0.0451(6) Uani 1 1 d . . .
C1 C 0.6722(4) -0.1354(4) 0.7546(2) 0.0558(9) Uani 1 1 d . . .
H1 H 0.5945 -0.0866 0.7223 0.067 Uiso 1 1 d R . .
C2 C 0.8853(4) -0.2591(3) 0.7866(2) 0.0442(7) Uani 1 1 d . . .
C3 C 1.0313(4) -0.3388(4) 0.7851(3) 0.0555(9) Uani 1 1 d . . .
H3 H 1.0874 -0.3659 0.7313 0.067 Uiso 1 1 d R . .
C4 C 1.0869(4) -0.3792(4) 0.8680(3) 0.0596(10) Uani 1 1 d . . .
H4 H 1.1842 -0.4318 0.8689 0.071 Uiso 1 1 d R . .
C5 C 1.0002(5) -0.3408(4) 0.9500(3) 0.0582(9) Uani 1 1 d . . .
H5 H 1.0414 -0.3697 1.0043 0.070 Uiso 1 1 d R . .
C6 C 0.8576(4) -0.2612(3) 0.9517(2) 0.0484(7) Uani 1 1 d . . .
H6 H 0.8010 -0.2350 1.0058 0.058 Uiso 1 1 d R . .
C7 C 0.8028(3) -0.2218(3) 0.8683(2) 0.0395(6) Uani 1 1 d . . .
C8 C 0.5487(5) -0.0786(5) 0.9109(3) 0.0682(12) Uani 1 1 d . . .
H8A H 0.5026 -0.1393 0.9619 0.082 Uiso 1 1 d R . .
H8B H 0.5993 -0.0364 0.9378 0.082 Uiso 1 1 d R . .
C9 C 0.9006(4) -0.2587(3) 0.3769(2) 0.0502(8) Uani 1 1 d . . .
H9 H 0.8093 -0.1995 0.3701 0.060 Uiso 1 1 d R . .
C10 C 1.0967(4) -0.3807(3) 0.4347(2) 0.0432(7) Uani 1 1 d . . .
C11 C 1.2078(4) -0.4454(4) 0.4879(3) 0.0557(9) Uani 1 1 d . . .
H11 H 1.2017 -0.4322 0.5468 0.067 Uiso 1 1 d R . .
C12 C 1.3273(5) -0.5320(4) 0.4512(3) 0.0633(10) Uani 1 1 d . . .
H12 H 1.4033 -0.5775 0.4858 0.076 Uiso 1 1 d R . .
C13 C 1.3387(4) -0.5534(4) 0.3646(3) 0.0574(9) Uani 1 1 d . . .
H13 H 1.4220 -0.6122 0.3423 0.069 Uiso 1 1 d R . .
C14 C 1.2295(4) -0.4909(3) 0.3088(3) 0.0483(8) Uani 1 1 d . . .
H14 H 1.2359 -0.5061 0.2505 0.058 Uiso 1 1 d R . .
C15 C 1.1094(4) -0.4035(3) 0.3467(2) 0.0397(6) Uani 1 1 d . . .
C16 C 0.9514(4) -0.3112(4) 0.2184(2) 0.0536(9) Uani 1 1 d . . .
H16A H 1.0431 -0.2964 0.1712 0.064 Uiso 1 1 d R . .
H16B H 0.9310 -0.3892 0.2163 0.064 Uiso 1 1 d R . .
C17 C 0.8162(4) -0.2073(3) 0.1948(2) 0.0420(7) Uani 1 1 d . . .
C18 C 0.6692(4) -0.2332(3) 0.2109(2) 0.0457(7) Uani 1 1 d . . .
C19 C 0.5494(4) -0.1391(4) 0.1791(3) 0.0519(9) Uani 1 1 d . . .
C20 C 0.4250(4) 0.0198(3) 0.8665(2) 0.0480(8) Uani 1 1 d . . .
C21 C 0.2822(4) -0.0093(3) 0.8741(3) 0.0545(8) Uani 1 1 d . . .
C22 C 0.8398(4) -0.0861(3) 0.1554(3) 0.0495(8) Uani 1 1 d . . .
C23 C 0.6418(6) -0.3632(4) 0.2648(4) 0.0726(12) Uani 1 1 d . . .
H23A H 0.7356 -0.4171 0.2822 0.109 Uiso 1 1 d R . .
H23B H 0.5637 -0.3559 0.3204 0.109 Uiso 1 1 d R . .
H23C H 0.6068 -0.3977 0.2251 0.109 Uiso 1 1 d R . .
C24 C 0.3889(5) -0.1662(6) 0.1949(5) 0.0904(18) Uani 1 1 d . . .
H24A H 0.3167 -0.0939 0.1696 0.136 Uiso 1 1 d R . .
H24B H 0.3982 -0.2321 0.1648 0.136 Uiso 1 1 d R . .
H24C H 0.3525 -0.1929 0.2612 0.136 Uiso 1 1 d R . .
C25 C 0.2630(8) -0.1407(5) 0.9146(5) 0.105(2) Uani 1 1 d . . .
H25A H 0.3575 -0.1933 0.9316 0.158 Uiso 1 1 d R . .
H25B H 0.2358 -0.1700 0.8687 0.158 Uiso 1 1 d R . .
H25C H 0.1816 -0.1428 0.9693 0.158 Uiso 1 1 d R . .
C26 C 0.9934(5) -0.0560(6) 0.1495(4) 0.0854(15) Uani 1 1 d . . .
H26A H 0.9871 0.0312 0.1209 0.128 Uiso 1 1 d R . .
H26B H 1.0168 -0.0739 0.2108 0.128 Uiso 1 1 d R . .
H26C H 1.0735 -0.1045 0.1113 0.128 Uiso 1 1 d R . .
S1 S -0.46040(19) 0.47637(17) 0.93837(12) 0.0715(4) Uani 0.60 1 d P . .
C27 C -0.46040(19) 0.47637(17) 0.93837(12) 0.0715(4) Uani 0.40 1 d P . .
O3 O -0.4963(5) 0.5849(3) 0.8765(2) 0.1035(13) Uani 0.60 1 d P . .
F1 F -0.4963(5) 0.5849(3) 0.8765(2) 0.1035(13) Uani 0.40 1 d P . .
O2 O -0.3093(4) 0.4310(4) 0.9369(2) 0.1011(12) Uani 0.60 1 d P . .
F2 F -0.3093(4) 0.4310(4) 0.9369(2) 0.1011(12) Uani 0.40 1 d P . .
O1 O -0.5446(6) 0.3919(4) 0.9462(3) 0.1153(14) Uani 0.60 1 d P . .
F3 F -0.5446(6) 0.3919(4) 0.9462(3) 0.1153(14) Uani 0.40 1 d P . .
S2 S 0.4446(3) -0.0428(3) 0.5159(3) 0.1043(12) Uani 0.50 1 d PD . .
C28 C 0.2939(12) -0.1263(9) 0.5469(8) 0.168(8) Uiso 0.50 1 d PD . .
O4 O 0.4153(11) 0.0744(8) 0.4499(7) 0.106(3) Uiso 0.50 1 d PD . .
O5 O 0.429(2) 0.0137(18) 0.6007(10) 0.280(11) Uiso 0.50 1 d PD . .
O6 O 0.5987(9) -0.1030(10) 0.5115(9) 0.123(4) Uiso 0.50 1 d PD . .
F6 F 0.3261(17) -0.2475(9) 0.5692(11) 0.097(4) Uiso 0.25 1 d PD A 1
F5 F 0.221(2) -0.0856(18) 0.6258(11) 0.159(7) Uiso 0.25 1 d PD A 1
F4 F 0.1922(17) -0.0849(14) 0.4904(11) 0.114(5) Uiso 0.25 1 d PD A 1
F6' F 0.316(2) -0.2321(12) 0.6109(12) 0.125(6) Uiso 0.25 1 d PD A 2
F5' F 0.1515(13) -0.0663(12) 0.5699(11) 0.104(4) Uiso 0.25 1 d PD A 2
F4' F 0.308(3) -0.154(2) 0.4646(12) 0.175(8) Uiso 0.25 1 d PD A 2

loop_
_atom_site_aniso_label
_atom_site_aniso_U_11
_atom_site_aniso_U_22
_atom_site_aniso_U_33
_atom_site_aniso_U_23
_atom_site_aniso_U_13
_atom_site_aniso_U_12
Ag1 0.0716(2) 0.0704(2) 0.03726(17) -0.02817(14) -0.01448(13) 0.01222(15)
N1 0.0612(17) 0.0609(18) 0.0380(15) -0.0237(13) -0.0189(13) 0.0170(14)
N2 0.0475(14) 0.0555(16) 0.0372(14) -0.0215(12) -0.0186(11) 0.0174(12)
N3 0.0544(16) 0.0574(17) 0.0367(14) -0.0219(13) -0.0124(12) 0.0077(13)
N4 0.0441(14) 0.0520(15) 0.0331(13) -0.0165(11) -0.0126(10) 0.0114(11)
C1 0.058(2) 0.065(2) 0.0387(17) -0.0244(16) -0.0224(15) 0.0210(16)
C2 0.0490(17) 0.0417(16) 0.0402(16) -0.0163(13) -0.0159(13) 0.0073(13)
C3 0.0502(18) 0.055(2) 0.054(2) -0.0232(16) -0.0109(15) 0.0124(15)
C4 0.0457(18) 0.058(2) 0.071(3) -0.0199(19) -0.0234(17) 0.0122(16)
C5 0.058(2) 0.056(2) 0.060(2) -0.0071(17) -0.0336(18) 0.0039(16)
C6 0.0532(18) 0.0512(19) 0.0391(16) -0.0128(14) -0.0171(14) 0.0017(15)
C7 0.0415(15) 0.0380(15) 0.0358(15) -0.0122(12) -0.0135(11) 0.0064(12)
C8 0.059(2) 0.089(3) 0.0402(18) -0.0276(19) -0.0194(16) 0.034(2)
C9 0.0534(18) 0.0534(19) 0.0373(16) -0.0186(14) -0.0122(13) 0.0111(15)
C10 0.0476(16) 0.0458(17) 0.0348(15) -0.0102(12) -0.0126(12) -0.0021(13)
C11 0.058(2) 0.067(2) 0.0419(18) -0.0118(16) -0.0226(15) -0.0012(17)
C12 0.053(2) 0.070(3) 0.060(2) -0.0102(19) -0.0270(18) 0.0065(18)
C13 0.0445(18) 0.057(2) 0.060(2) -0.0171(17) -0.0113(15) 0.0107(15)
C14 0.0449(17) 0.0502(18) 0.0428(17) -0.0159(14) -0.0071(13) 0.0055(14)
C15 0.0411(15) 0.0436(16) 0.0309(14) -0.0108(12) -0.0102(11) 0.0020(12)
C16 0.0548(19) 0.063(2) 0.0398(17) -0.0272(16) -0.0203(14) 0.0193(16)
C17 0.0434(15) 0.0482(17) 0.0330(14) -0.0173(13) -0.0141(12) 0.0071(13)
C18 0.0529(18) 0.0518(18) 0.0349(15) -0.0184(13) -0.0083(13) -0.0068(14)
C19 0.0375(15) 0.076(2) 0.0519(19) -0.0397(18) -0.0107(13) -0.0006(15)
C20 0.0443(16) 0.057(2) 0.0378(16) -0.0216(14) -0.0144(12) 0.0143(14)
C21 0.057(2) 0.0494(19) 0.051(2) -0.0122(15) -0.0130(16) 0.0016(15)
C22 0.0415(16) 0.059(2) 0.0473(18) -0.0130(15) -0.0113(14) -0.0060(14)
C23 0.080(3) 0.060(3) 0.079(3) -0.017(2) -0.015(2) -0.017(2)
C24 0.046(2) 0.127(5) 0.121(5) -0.068(4) -0.012(2) -0.019(3)
C25 0.120(5) 0.058(3) 0.117(5) -0.002(3) -0.018(4) -0.009(3)
C26 0.057(3) 0.099(4) 0.101(4) -0.012(3) -0.024(3) -0.023(2)
S1 0.0653(9) 0.0782(10) 0.0577(9) -0.0131(7) -0.0161(7) 0.0078(8)
C27 0.0653(9) 0.0782(10) 0.0577(9) -0.0131(7) -0.0161(7) 0.0078(8)
O3 0.123(3) 0.095(2) 0.0473(17) -0.0022(15) -0.0142(17) 0.034(2)
F1 0.123(3) 0.095(2) 0.0473(17) -0.0022(15) -0.0142(17) 0.034(2)
O2 0.0708(19) 0.125(3) 0.072(2) -0.0156(19) -0.0089(15) 0.0257(18)
F2 0.0708(19) 0.125(3) 0.072(2) -0.0156(19) -0.0089(15) 0.0257(18)
O1 0.146(4) 0.119(3) 0.112(3) -0.050(3) -0.032(3) -0.046(3)
F3 0.146(4) 0.119(3) 0.112(3) -0.050(3) -0.032(3) -0.046(3)
S2 0.0640(14) 0.0805(17) 0.150(3) 0.0239(17) -0.0557(17) -0.0051(12)

loop_
_atom_type_symbol
_atom_type_description
_atom_type_scat_dispersion_real
_atom_type_scat_dispersion_imag
_atom_type_scat_source
C C 0.0033 0.0016 'International Tables Vol C Tables 4.2.6.8 and 6.1.1.4'
H H 0.0000 0.0000 'International Tables Vol C Tables 4.2.6.8 and 6.1.1.4'
N N 0.0061 0.0033 'International Tables Vol C Tables 4.2.6.8 and 6.1.1.4'
O O 0.0106 0.0060 'International Tables Vol C Tables 4.2.6.8 and 6.1.1.4'
F F 0.0171 0.0103 'International Tables Vol C Tables 4.2.6.8 and 6.1.1.4'
S S 0.1246 0.1234 'International Tables Vol C Tables 4.2.6.8 and 6.1.1.4'
Ag Ag -0.8971 1.1015 'International Tables Vol C Tables 4.2.6.8 and 6.1.1.4'

loop_
_geom_angle_atom_site_label_1
_geom_angle_atom_site_label_2
_geom_angle_atom_site_label_3
_geom_angle
_geom_angle_site_symmetry_1
_geom_angle_site_symmetry_3
N3 Ag1 N1 168.51(11) . .
C1 N1 C2 105.5(3) . .
C1 N1 Ag1 128.5(2) . .
C2 N1 Ag1 125.9(2) . .
C1 N2 C7 107.2(3) . .
C1 N2 C8 129.2(3) . .
C7 N2 C8 123.6(3) . .
C9 N3 C10 106.1(3) . .
C9 N3 Ag1 126.2(2) . .
C10 N3 Ag1 127.0(2) . .
C9 N4 C15 107.0(3) . .
C9 N4 C16 128.2(3) . .
C15 N4 C16 124.6(3) . .
N1 C1 N2 112.6(3) . .
C7 C2 N1 109.1(3) . .
C7 C2 C3 120.3(3) . .
N1 C2 C3 130.6(3) . .
C4 C3 C2 117.3(3) . .
C3 C4 C5 121.2(3) . .
C6 C5 C4 121.8(3) . .
C5 C6 C7 116.4(3) . .
N2 C7 C2 105.6(3) . .
N2 C7 C6 131.5(3) . .
C2 C7 C6 123.0(3) . .
N2 C8 C20 114.2(3) . .
N3 C9 N4 112.6(3) . .
C11 C10 N3 131.4(3) . .
C11 C10 C15 119.9(3) . .
N3 C10 C15 108.7(3) . .
C12 C11 C10 117.5(3) . .
C13 C12 C11 122.1(3) . .
C12 C13 C14 122.5(3) . .
C13 C14 C15 114.8(3) . .
C14 C15 N4 131.2(3) . .
C14 C15 C10 123.3(3) . .
N4 C15 C10 105.5(3) . .
N4 C16 C17 113.1(3) . .
C22 C17 C18 120.8(3) . .
C22 C17 C16 119.4(3) . .
C18 C17 C16 119.9(3) . .
C19 C18 C17 119.1(3) . .
C19 C18 C23 121.1(3) . .
C17 C18 C23 119.8(3) . .
C18 C19 C20 120.3(3) . 2_656
C18 C19 C24 119.8(4) . .
C20 C19 C24 119.9(4) 2_656 .
C19 C20 C21 120.5(3) 2_656 .
C19 C20 C8 120.6(4) 2_656 .
C21 C20 C8 118.9(4) . .
C22 C21 C20 119.1(3) 2_656 .
C22 C21 C25 121.5(4) 2_656 .
C20 C21 C25 119.4(4) . .
C17 C22 C21 119.8(3) . 2_656
C17 C22 C26 120.4(3) . .
C21 C22 C26 119.8(4) 2_656 .
O2 S1 O3 115.4(3) . .
O2 S1 O1 115.7(3) . .
O3 S1 O1 114.6(3) . .
O2 S1 C27 103.7(2) . 2_467
O3 S1 C27 103.0(2) . 2_467
O1 S1 C27 101.8(2) . 2_467
O2 S1 S1 103.7(2) . 2_467
O3 S1 S1 103.0(2) . 2_467
O1 S1 S1 101.8(2) . 2_467
C27 S1 S1 0.00(10) 2_467 2_467
O6 S2 O4 29.5(6) . 2_656
O6 S2 O4 115.7(7) . .
O4 S2 O4 116.9(4) 2_656 .
O6 S2 S2 65.6(5) . 2_656
O4 S2 S2 58.7(3) 2_656 2_656
O4 S2 S2 58.1(4) . 2_656
O6 S2 O5 96.6(7) . .
O4 S2 O5 67.1(7) 2_656 .
O4 S2 O5 95.9(7) . .
S2 S2 O5 74.2(8) 2_656 .
O6 S2 O6 119.4(4) . 2_656
O4 S2 O6 105.9(5) 2_656 2_656
O4 S2 O6 27.2(5) . 2_656
S2 S2 O6 53.8(3) 2_656 2_656
O5 S2 O6 68.7(7) . 2_656
O6 S2 C28 122.0(6) . .
O4 S2 C28 129.0(5) 2_656 .
O4 S2 C28 114.1(5) . .
S2 S2 C28 172.0(4) 2_656 .
O5 S2 C28 106.0(8) . .
O6 S2 C28 118.5(4) 2_656 .
O6 S2 O5 64.4(7) . 2_656
O4 S2 O5 84.6(6) 2_656 2_656
O4 S2 O5 59.0(6) . 2_656
S2 S2 O5 54.3(4) 2_656 2_656
O5 S2 O5 128.5(5) . 2_656
O6 S2 O5 80.0(6) 2_656 2_656
C28 S2 O5 124.9(6) . 2_656
F6 C28 F5' 119.4(12) . .
F6 C28 F6' 30.0(10) . .
F5' C28 F6' 107.8(10) . .
F6 C28 F4 110.3(10) . .
F5' C28 F4 55.5(9) . .
F6' C28 F4 129.3(13) . .
F6 C28 F4' 78.0(12) . .
F5' C28 F4' 107.5(11) . .
F6' C28 F4' 108.0(11) . .
F4 C28 F4' 52.9(10) . .
F6 C28 F5 108.0(11) . .
F5' C28 F5 50.1(9) . .
F6' C28 F5 79.7(11) . .
F4 C28 F5 105.4(10) . .
F4' C28 F5 157.3(14) . .
F6 C28 S2 120.1(10) . .
F5' C28 S2 118.3(9) . .
F6' C28 S2 115.0(11) . .
F4 C28 S2 114.4(9) . .
F4' C28 S2 99.3(12) . .
F5 C28 S2 96.4(11) . .
O6 O4 S2 72.3(10) 2_656 2_656
O6 O4 S2 86.6(12) 2_656 .
S2 O4 S2 63.1(4) 2_656 .
O6 O4 O5 132.5(14) 2_656 2_656
S2 O4 O5 60.2(6) 2_656 2_656
S2 O4 O5 72.9(7) . 2_656
S2 O5 O4 52.7(5) . 2_656
S2 O5 O6 55.9(5) . 2_656
O4 O5 O6 88.8(8) 2_656 2_656
S2 O5 S2 51.5(5) . 2_656
O4 O5 S2 48.1(5) 2_656 2_656
O6 O5 S2 45.2(5) 2_656 2_656
O4 O6 S2 78.2(11) 2_656 .
O4 O6 S2 66.2(11) 2_656 2_656
S2 O6 S2 60.6(4) . 2_656
O4 O6 O5 121.3(15) 2_656 2_656
S2 O6 O5 70.4(7) . 2_656
S2 O6 O5 55.3(5) 2_656 2_656

loop_
_geom_bond_atom_site_label_1
_geom_bond_atom_site_label_2
_geom_bond_distance
_geom_bond_site_symmetry_2
Ag1 N3 2.103(3) .
Ag1 N1 2.105(3) .
N1 C1 1.316(4) .
N1 C2 1.390(4) .
N2 C1 1.345(4) .
N2 C7 1.384(4) .
N2 C8 1.454(4) .
N3 C9 1.320(4) .
N3 C10 1.390(4) .
N4 C9 1.347(4) .
N4 C15 1.396(4) .
N4 C16 1.468(4) .
C2 C7 1.387(4) .
C2 C3 1.397(5) .
C3 C4 1.386(5) .
C4 C5 1.405(6) .
C5 C6 1.372(5) .
C6 C7 1.389(4) .
C8 C20 1.508(5) .
C10 C11 1.381(5) .
C10 C15 1.399(4) .
C11 C12 1.377(6) .
C12 C13 1.373(6) .
C13 C14 1.389(5) .
C14 C15 1.393(4) .
C16 C17 1.504(4) .
C17 C22 1.396(5) .
C17 C18 1.400(5) .
C18 C19 1.389(5) .
C18 C23 1.533(6) .
C19 C20 1.395(6) 2_656
C19 C24 1.526(5) .
C20 C19 1.395(6) 2_656
C20 C21 1.401(5) .
C21 C22 1.398(5) 2_656
C21 C25 1.493(7) .
C22 C21 1.398(5) 2_656
C22 C26 1.509(6) .
S1 O2 1.335(4) .
S1 O3 1.343(3) .
S1 O1 1.353(4) .
S1 C27 1.990(3) 2_467
S1 S1 1.990(3) 2_467
S2 O6 1.385(8) .
S2 O4 1.423(9) 2_656
S2 O4 1.433(7) .
S2 S2 1.495(6) 2_656
S2 O5 1.552(9) .
S2 O6 1.564(11) 2_656
S2 C28 1.776(9) .
S2 O5 1.838(17) 2_656
C28 F6 1.298(9) .
C28 F5' 1.306(9) .
C28 F6' 1.321(10) .
C28 F4 1.329(9) .
C28 F4' 1.339(10) .
C28 F5 1.349(10) .
O4 O6 0.716(14) 2_656
O4 S2 1.423(9) 2_656
O4 O5 1.648(18) 2_656
O5 O4 1.648(18) 2_656
O5 O6 1.759(19) 2_656
O5 S2 1.838(17) 2_656
O6 O4 0.716(14) 2_656
O6 S2 1.564(11) 2_656
O6 O5 1.759(19) 2_656
